data_7716192
loop_
_publ_author_name
'Seno, Carlotta'
'Pokratath, Rohan'
'Unniram Parambil, Ajmal Roshan'
'Van den Eynden, Dietger'
'Dhaene, Evert'
'Prescimone, Alessandro'
'De Roo, Jonathan'

_publ_section_title
;
 Complexation and disproportionation of group 4 metal (alkoxy) halides
 with phosphine oxides.
;
_journal_issue 23
_journal_name_full 'Dalton transactions (Cambridge, England : 2003)'
_journal_page_first 9862
_journal_page_last 9873
_journal_paper_doi 10.1039/d4dt01299b
_journal_volume 53
_journal_year 2024
_chemical_formula_moiety 'C36 H30 Cl4 O2 P2 Ti'
_chemical_formula_sum 'C36 H30 Cl4 O2 P2 Ti'
_chemical_formula_weight 746.24
_space_group_crystal_system triclinic
_space_group_IT_number 2
_space_group_name_Hall '-P 1'
_space_group_name_H-M_alt 'P -1'
_atom_sites_solution_hydrogens geom
_atom_sites_solution_primary dual
_audit_block_doi 10.5517/ccdc.csd.cc2dhp2p
_audit_creation_date 2023-11-14
_audit_creation_method
;
Olex2 1.5
(compiled 2023.08.24 svn.re1ec1418 for OlexSys, GUI svn.r6817)
;
_audit_update_record
;
2024-01-23 deposited with the CCDC.	2024-05-06 downloaded from the CCDC.
;
_cell_angle_alpha 102.086(2)
_cell_angle_beta 108.255(2)
_cell_angle_gamma 92.847(2)
_cell_formula_units_Z 1
_cell_length_a 9.4279(3)
_cell_length_b 9.5623(3)
_cell_length_c 10.3638(3)
_cell_measurement_reflns_used 30055
_cell_measurement_temperature 150
_cell_measurement_theta_max 72.90
_cell_measurement_theta_min 4.63
_cell_volume 860.92(5)
_computing_cell_refinement 'X-Area Recipe 1.37.0.0 (STOE, 2021)'
_computing_data_collection 'X-Area Pilatus3_SV 1.31.186.0 (STOE, 2022)'
_computing_data_reduction
;
X-Area Integrate 2.5.3.0 (STOE, 2021)
X-Area LANA 2.7.5.0 (STOE, 2022)
;
_computing_molecular_graphics 'Olex2 1.5 (Dolomanov et al., 2009)'
_computing_publication_material 'Olex2 1.5 (Dolomanov et al., 2009)'
_computing_structure_refinement 'SHELXL 2018/3 (Sheldrick, 2015)'
_computing_structure_solution 'SHELXT 2018/2 (Sheldrick, 2018)'
_diffrn_ambient_temperature 150
_diffrn_detector 'EIGER2 1M'
_diffrn_detector_area_resol_mean 13.33
_diffrn_measured_fraction_theta_full 0.992
_diffrn_measured_fraction_theta_max 0.983
_diffrn_measurement_details
;
 3675 frames, detector distance = 40 mm
;
_diffrn_measurement_device 'Eulerian 4-circle diffractometer'
_diffrn_measurement_device_type 'STOE STADIVARI Cu'
_diffrn_measurement_method 'rotation method, \w scans'
_diffrn_radiation_collimation '1.2 0.6 mm diameter'
_diffrn_radiation_monochromator 'Graded multilayer mirror'
_diffrn_radiation_polarisn_norm 270
_diffrn_radiation_probe x-ray
_diffrn_radiation_type 'Cu K\a'
_diffrn_radiation_wavelength 1.54186
_diffrn_reflns_av_R_equivalents 0.0453
_diffrn_reflns_av_unetI/netI 0.0297
_diffrn_reflns_Laue_measured_fraction_full 0.992
_diffrn_reflns_Laue_measured_fraction_max 0.983
_diffrn_reflns_limit_h_max 11
_diffrn_reflns_limit_h_min -11
_diffrn_reflns_limit_k_max 11
_diffrn_reflns_limit_k_min -6
_diffrn_reflns_limit_l_max 12
_diffrn_reflns_limit_l_min -12
_diffrn_reflns_number 15120
_diffrn_reflns_point_group_measured_fraction_full 0.992
_diffrn_reflns_point_group_measured_fraction_max 0.983
_diffrn_reflns_theta_full 67.686
_diffrn_reflns_theta_max 72.884
_diffrn_reflns_theta_min 4.625
_diffrn_source 'Axo Cu'
_diffrn_source_current 1.00
_diffrn_source_power 0.050
_diffrn_source_voltage 50
_exptl_absorpt_coefficient_mu 6.096
_exptl_absorpt_correction_T_max 0.0006
_exptl_absorpt_correction_T_min 0.0000
_exptl_absorpt_correction_type multi-scan
_exptl_absorpt_process_details
;
STOE X-Red32, absorption correction by Gaussian integration, analogous to
P. Coppens in: F. R. Ahmed (Editor), "Crystallographic Computing", Munksgaard,
Copenhagen (1970), 255 - 270. Afterwards scaling of reflection intensities was
performed within STOE LANA. J. Koziskova, F. Hahn, J. Richter, J. Kozisek, Acta
Chimica Slovaca, vol. 9, no. 2, 2016, pp. 136 - 140.
Finally a spherical absorption correction was done within STOE LANA.
;
_exptl_crystal_colour yellow
_exptl_crystal_colour_primary yellow
_exptl_crystal_density_diffrn 1.439
_exptl_crystal_density_method 'not measured'
_exptl_crystal_description plate
_exptl_crystal_F_000 382
_exptl_crystal_size_max 0.23
_exptl_crystal_size_mid 0.183
_exptl_crystal_size_min 0.1
_exptl_crystal_size_rad 0.170
_refine_diff_density_max 0.716
_refine_diff_density_min -0.720
_refine_diff_density_rms 0.105
_refine_ls_extinction_coef 0.0137(14)
_refine_ls_extinction_expression Fc^*^=kFc[1+0.001xFc^2^\l^3^/sin(2\q)]^-1/4^
_refine_ls_extinction_method 'SHELXL-2018/3 (Sheldrick 2018)'
_refine_ls_goodness_of_fit_ref 0.916
_refine_ls_hydrogen_treatment constr
_refine_ls_matrix_type full
_refine_ls_number_parameters 206
_refine_ls_number_reflns 3380
_refine_ls_number_restraints 0
_refine_ls_restrained_S_all 0.916
_refine_ls_R_factor_all 0.0925
_refine_ls_R_factor_gt 0.0832
_refine_ls_shift/su_max 0.000
_refine_ls_shift/su_mean 0.000
_refine_ls_structure_factor_coef Fsqd
_refine_ls_weighting_details 'w=1/[\s^2^(Fo^2^)+(0.0800P)^2^+3.0000P] where P=(Fo^2^+2Fc^2^)/3'
_refine_ls_weighting_scheme calc
_refine_ls_wR_factor_gt 0.1865
_refine_ls_wR_factor_ref 0.1991
_reflns_Friedel_coverage 0.000
_reflns_number_gt 3038
_reflns_number_total 3380
_reflns_threshold_expression 'I > 2\s(I)'
_cod_data_source_file d4dt01299b3.cif
_cod_data_source_block cs148_150k
_cod_depositor_comments 'Adding full bibliography for 7716192--7716196.cif.'
_cod_database_code 7716192
_shelx_shelxl_version_number 2018/3
_shelx_space_group_comment
;
The symmetry employed for this shelxl refinement is uniquely defined
by the following loop, which should always be used as a source of
symmetry information in preference to the above space-group names.
They are only intended as comments.
;
_shelx_estimated_absorpt_t_max 0.581
_shelx_estimated_absorpt_t_min 0.335
_olex2_refinement_description
;
1. Fixed Uiso
 At 1.2 times of:
  All C(H) groups
2.a Aromatic/amide H refined with riding coordinates:
 C2(H2), C8(H8), C6(H6), C12(H12), C14(H14), C11(H11), C3(H3), C18(H18),
 C10(H10), C4(H4), C5(H5), C9(H9), C17(H17), C15(H15), C16(H16)
;
_olex2_diffrn_ambient_temperature_device 'Oxford Cryosystems'
_olex2_submission_original_sample_id CS148
_olex2_submission_special_instructions 'No special instructions were received'
_stoe_detector_distance '40.0 mm'
_stoe_detector_pixelsize_x '0.075 mm'
_stoe_detector_pixelsize_y '0.075 mm'
_stoe_detector_size_x '8.0 cm'
_stoe_detector_size_y '7.7 cm'
_stoe_evaluation_integration_a 5.6
_stoe_evaluation_integration_b -1.0
_stoe_evaluation_integration_ems 0.017
_stoe_evaluation_lana_bis_l_even_max -
_stoe_evaluation_lana_bis_l_odd_max -
_stoe_evaluation_lana_bos_l_even_max 4
_stoe_evaluation_lana_bos_l_odd_max 1
_stoe_evaluation_lana_completeness 98.4
_stoe_evaluation_lana_dxs_max_order 1
_stoe_evaluation_lana_dys_max_order 1
_stoe_evaluation_lana_fs_max_order 3
_stoe_evaluation_lana_max_2theta_available 145.8
_stoe_evaluation_lana_max_2theta_desired 145.8
_stoe_evaluation_lana_mean_redundancy 4.5
_stoe_evaluation_lana_number_refls_after_or 15136
_stoe_evaluation_lana_number_refls_outliers 6338
_stoe_evaluation_lana_number_refls_total 21474
_stoe_evaluation_lana_number_refls_unique 3387
_stoe_evaluation_lana_number_refls_written 15136
_stoe_evaluation_lana_or_c1 0.035
_stoe_evaluation_lana_or_c2 0
_stoe_evaluation_lana_or_c3 0
_stoe_evaluation_lana_or_c4 0.7
_stoe_evaluation_lana_point_group -1
_stoe_evaluation_lana_table
;
#----------------------------------------------------------------------------
2Theta          15.9   31.3   46.7   62.1   77.5   92.9  108.3  123.7  139.1
#----------------------------------------------------------------------------
<Resolution>    4.71   2.70   1.92   1.46   1.23   1.07   0.95   0.87   0.83
N(total)          69    344    816   2617   4503   4532   3306   3483   1804
<Redundancy>     1.7    2.2    2.5    5.1    6.6    5.5    3.9    4.2    3.1
Complet. [%%]    97.3   99.1  100.0  100.0  100.0   99.7   99.2   98.6   91.9
<I/sigma>      283.9  139.1   83.9   46.6   33.8   27.5   19.7   11.7    6.5
R(int)         0.051  0.034  0.038  0.042  0.043  0.046  0.078  0.161  0.247
#----------------------------------------------------------------------------
;
_stoe_measurement_identifier CS148_150K
_stoe_measurement_max_exposure_per_frame '10.0 s'
_stoe_measurement_mean_exposure_per_frame '9.7 s'
_stoe_measurement_min_exposure_per_frame '2.0 s'
_stoe_measurement_total_exposure_time '9.9 h'
_stoe_measurement_total_frame_number 3675
_stoe_measurement_total_run_number 34
_stoe_measurement_tube_power '50.0 W'

loop_
_space_group_symop_operation_xyz
'x, y, z'
'-x, -y, -z'

loop_
_atom_site_label
_atom_site_type_symbol
_atom_site_fract_x
_atom_site_fract_y
_atom_site_fract_z
_atom_site_U_iso_or_equiv
_atom_site_adp_type
_atom_site_occupancy
_atom_site_site_symmetry_order
_atom_site_calc_flag
_atom_site_refinement_flags_posn
_atom_site_refinement_flags_adp
_atom_site_refinement_flags_occupancy
_atom_site_disorder_assembly
_atom_site_disorder_group
Ti1 Ti 0.500000 0.000000 0.000000 0.0600(4) Uani 1 2 d S . P . .
Cl1 Cl 0.67875(15) -0.14125(14) 0.09759(14) 0.0685(4) Uani 1 1 d . . . . .
Cl2 Cl 0.36050(15) -0.05037(15) 0.13914(14) 0.0699(4) Uani 1 1 d . . . . .
P1 P 0.73325(16) 0.27127(15) 0.25831(15) 0.0654(4) Uani 1 1 d . . . . .
O005 O 0.6086(4) 0.1674(4) 0.1449(4) 0.0669(9) Uani 1 1 d . . . . .
C13 C 0.6576(6) 0.4334(6) 0.3059(6) 0.0697(13) Uani 1 1 d . . . . .
C1 C 0.8876(6) 0.3103(6) 0.2002(6) 0.0675(13) Uani 1 1 d . . . . .
C7 C 0.8042(7) 0.1987(6) 0.4085(6) 0.0703(13) Uani 1 1 d . . . . .
C2 C 0.9571(7) 0.1959(6) 0.1492(7) 0.0751(15) Uani 1 1 d . . . . .
H2 H 0.920049 0.099657 0.143085 0.090 Uiso 1 1 calc R U . . .
C8 C 0.7043(7) 0.1157(7) 0.4451(6) 0.0779(15) Uani 1 1 d . . . . .
H8 H 0.601746 0.092503 0.387282 0.093 Uiso 1 1 calc R U . . .
C6 C 0.9425(7) 0.4506(6) 0.2090(7) 0.0770(15) Uani 1 1 d . . . . .
H6 H 0.894079 0.528945 0.240707 0.092 Uiso 1 1 calc R U . . .
C12 C 0.9572(7) 0.2280(6) 0.4907(6) 0.0783(15) Uani 1 1 d . . . . .
H12 H 1.026470 0.281856 0.464368 0.094 Uiso 1 1 calc R U . . .
C14 C 0.5587(7) 0.4843(6) 0.1997(7) 0.0750(15) Uani 1 1 d . . . . .
H14 H 0.531099 0.431163 0.105270 0.090 Uiso 1 1 calc R U . . .
C11 C 1.0057(8) 0.1763(7) 0.6123(6) 0.0837(18) Uani 1 1 d . . . . .
H11 H 1.108830 0.193799 0.668680 0.100 Uiso 1 1 calc R U . . .
C3 C 1.0769(7) 0.2216(7) 0.1087(7) 0.0804(16) Uani 1 1 d . . . . .
H3 H 1.121932 0.143078 0.071823 0.096 Uiso 1 1 calc R U . . .
C18 C 0.6965(7) 0.5105(7) 0.4445(7) 0.0789(16) Uani 1 1 d . . . . .
H18 H 0.761544 0.474370 0.517097 0.095 Uiso 1 1 calc R U . . .
C10 C 0.9034(8) 0.1002(7) 0.6499(7) 0.0843(18) Uani 1 1 d . . . . .
H10 H 0.936472 0.070179 0.735113 0.101 Uiso 1 1 calc R U . . .
C4 C 1.1349(8) 0.3620(7) 0.1205(7) 0.0864(17) Uani 1 1 d . . . . .
H4 H 1.220327 0.378990 0.093325 0.104 Uiso 1 1 calc R U . . .
C5 C 1.0693(8) 0.4757(7) 0.1711(8) 0.0898(19) Uani 1 1 d . . . . .
H5 H 1.109964 0.571627 0.180377 0.108 Uiso 1 1 calc R U . . .
C9 C 0.7565(8) 0.0668(7) 0.5681(7) 0.0842(17) Uani 1 1 d . . . . .
H9 H 0.689207 0.010328 0.594310 0.101 Uiso 1 1 calc R U . . .
C17 C 0.6395(8) 0.6418(7) 0.4771(8) 0.0882(18) Uani 1 1 d . . . . .
H17 H 0.666258 0.696166 0.571020 0.106 Uiso 1 1 calc R U . . .
C15 C 0.5003(8) 0.6130(6) 0.2322(8) 0.0830(17) Uani 1 1 d . . . . .
H15 H 0.431333 0.646867 0.160140 0.100 Uiso 1 1 calc R U . . .
C16 C 0.5421(8) 0.6900(7) 0.3669(8) 0.0892(19) Uani 1 1 d . . . . .
H16 H 0.504227 0.779272 0.387176 0.107 Uiso 1 1 calc R U . . .

loop_
_atom_site_aniso_label
_atom_site_aniso_U_11
_atom_site_aniso_U_22
_atom_site_aniso_U_33
_atom_site_aniso_U_23
_atom_site_aniso_U_13
_atom_site_aniso_U_12
Ti1 0.0627(8) 0.0585(7) 0.0634(8) 0.0202(6) 0.0216(6) 0.0205(6)
Cl1 0.0686(8) 0.0678(8) 0.0744(8) 0.0266(6) 0.0218(6) 0.0261(6)
Cl2 0.0715(8) 0.0753(8) 0.0731(8) 0.0271(6) 0.0298(6) 0.0222(6)
P1 0.0684(8) 0.0609(8) 0.0684(8) 0.0173(6) 0.0219(6) 0.0190(6)
O005 0.072(2) 0.061(2) 0.067(2) 0.0185(16) 0.0199(17) 0.0161(16)
C13 0.070(3) 0.067(3) 0.077(3) 0.024(3) 0.026(3) 0.015(2)
C1 0.067(3) 0.063(3) 0.071(3) 0.017(2) 0.018(2) 0.018(2)
C7 0.076(3) 0.061(3) 0.077(3) 0.017(3) 0.028(3) 0.020(3)
C2 0.070(3) 0.069(3) 0.089(4) 0.025(3) 0.025(3) 0.020(3)
C8 0.082(4) 0.083(4) 0.072(3) 0.020(3) 0.028(3) 0.020(3)
C6 0.083(4) 0.066(3) 0.088(4) 0.021(3) 0.033(3) 0.019(3)
C12 0.080(4) 0.069(3) 0.079(4) 0.019(3) 0.013(3) 0.018(3)
C14 0.082(4) 0.071(3) 0.074(3) 0.025(3) 0.023(3) 0.020(3)
C11 0.088(4) 0.080(4) 0.072(4) 0.020(3) 0.006(3) 0.032(3)
C3 0.082(4) 0.076(4) 0.094(4) 0.023(3) 0.040(3) 0.029(3)
C18 0.085(4) 0.071(3) 0.077(4) 0.014(3) 0.023(3) 0.021(3)
C10 0.107(5) 0.076(4) 0.071(4) 0.026(3) 0.024(3) 0.030(4)
C4 0.083(4) 0.084(4) 0.099(5) 0.020(3) 0.041(4) 0.013(3)
C5 0.105(5) 0.075(4) 0.102(5) 0.018(3) 0.054(4) 0.008(3)
C9 0.105(5) 0.084(4) 0.077(4) 0.034(3) 0.035(4) 0.029(3)
C17 0.092(4) 0.081(4) 0.095(5) 0.016(3) 0.035(4) 0.030(3)
C15 0.094(4) 0.060(3) 0.101(5) 0.028(3) 0.031(4) 0.029(3)
C16 0.091(4) 0.067(4) 0.120(6) 0.025(4) 0.045(4) 0.030(3)

loop_
_atom_type_symbol
_atom_type_description
_atom_type_scat_dispersion_real
_atom_type_scat_dispersion_imag
_atom_type_scat_source
C C 0.0181 0.0091 'International Tables Vol C Tables 4.2.6.8 and 6.1.1.4'
H H 0.0000 0.0000 'International Tables Vol C Tables 4.2.6.8 and 6.1.1.4'
Cl Cl 0.3639 0.7018 'International Tables Vol C Tables 4.2.6.8 and 6.1.1.4'
O O 0.0492 0.0322 'International Tables Vol C Tables 4.2.6.8 and 6.1.1.4'
P P 0.2955 0.4335 'International Tables Vol C Tables 4.2.6.8 and 6.1.1.4'
Ti Ti 0.2191 1.8069 'International Tables Vol C Tables 4.2.6.8 and 6.1.1.4'

loop_
_citation_id
_citation_doi
_citation_year
1 10.26434/chemrxiv-2023-rcvdn 2023

loop_
_exptl_crystal_face_index_h
_exptl_crystal_face_index_k
_exptl_crystal_face_index_l
_exptl_crystal_face_perp_dist
-3 -5 30 0.1199
-19 -30 -22 0.1409
9 4 -15 0.1281
-15 8 10 0.3191
19 -16 30 0.2208
-30 5 -6 0.2027
23 30 22 0.1446
3 -2 -15 0.1482
30 5 -1 0.2191
-15 14 -15 0.2831
-15 -3 14 0.1795

loop_
_geom_angle_atom_site_label_1
_geom_angle_atom_site_label_2
_geom_angle_atom_site_label_3
_geom_angle
_geom_angle_site_symmetry_1
_geom_angle_site_symmetry_3
_geom_angle_publ_flag
Cl1 Ti1 Cl1 180.0 2_655 . ?
Cl1 Ti1 Cl2 90.11(5) . 2_655 ?
Cl1 Ti1 Cl2 90.11(5) 2_655 . ?
Cl1 Ti1 Cl2 89.89(5) . . ?
Cl1 Ti1 Cl2 89.89(5) 2_655 2_655 ?
Cl2 Ti1 Cl2 180.0 2_655 . ?
O005 Ti1 Cl1 90.19(11) 2_655 2_655 ?
O005 Ti1 Cl1 89.81(11) . 2_655 ?
O005 Ti1 Cl1 89.81(11) 2_655 . ?
O005 Ti1 Cl1 90.19(11) . . ?
O005 Ti1 Cl2 89.98(11) 2_655 2_655 ?
O005 Ti1 Cl2 89.98(11) . . ?
O005 Ti1 Cl2 90.02(11) 2_655 . ?
O005 Ti1 Cl2 90.02(11) . 2_655 ?
O005 Ti1 O005 180.0 2_655 . ?
O005 P1 C13 107.8(2) . . ?
O005 P1 C1 111.7(2) . . ?
O005 P1 C7 110.9(2) . . ?
C13 P1 C1 109.4(3) . . ?
C13 P1 C7 109.3(3) . . ?
C7 P1 C1 107.8(3) . . ?
P1 O005 Ti1 162.3(2) . . ?
C14 C13 P1 118.2(5) . . ?
C18 C13 P1 121.9(4) . . ?
C18 C13 C14 120.0(5) . . ?
C2 C1 P1 118.6(4) . . ?
C6 C1 P1 121.8(4) . . ?
C6 C1 C2 119.5(5) . . ?
C8 C7 P1 118.7(5) . . ?
C8 C7 C12 120.4(6) . . ?
C12 C7 P1 120.8(5) . . ?
C1 C2 H2 119.9 . . ?
C3 C2 C1 120.3(6) . . ?
C3 C2 H2 119.9 . . ?
C7 C8 H8 120.4 . . ?
C7 C8 C9 119.3(6) . . ?
C9 C8 H8 120.4 . . ?
C1 C6 H6 120.2 . . ?
C1 C6 C5 119.5(6) . . ?
C5 C6 H6 120.2 . . ?
C7 C12 H12 120.7 . . ?
C11 C12 C7 118.7(6) . . ?
C11 C12 H12 120.7 . . ?
C13 C14 H14 120.0 . . ?
C13 C14 C15 120.0(6) . . ?
C15 C14 H14 120.0 . . ?
C12 C11 H11 120.1 . . ?
C10 C11 C12 119.9(6) . . ?
C10 C11 H11 120.1 . . ?
C2 C3 H3 119.7 . . ?
C2 C3 C4 120.5(6) . . ?
C4 C3 H3 119.7 . . ?
C13 C18 H18 120.0 . . ?
C13 C18 C17 120.1(6) . . ?
C17 C18 H18 120.0 . . ?
C11 C10 H10 119.2 . . ?
C9 C10 C11 121.7(6) . . ?
C9 C10 H10 119.2 . . ?
C3 C4 H4 119.9 . . ?
C5 C4 C3 120.2(6) . . ?
C5 C4 H4 119.9 . . ?
C6 C5 H5 120.1 . . ?
C4 C5 C6 119.9(6) . . ?
C4 C5 H5 120.1 . . ?
C8 C9 H9 120.0 . . ?
C10 C9 C8 119.9(7) . . ?
C10 C9 H9 120.0 . . ?
C18 C17 H17 121.0 . . ?
C16 C17 C18 118.1(6) . . ?
C16 C17 H17 121.0 . . ?
C14 C15 H15 120.1 . . ?
C16 C15 C14 119.9(6) . . ?
C16 C15 H15 120.1 . . ?
C17 C16 H16 119.0 . . ?
C15 C16 C17 122.0(6) . . ?
C15 C16 H16 119.0 . . ?

loop_
_geom_bond_atom_site_label_1
_geom_bond_atom_site_label_2
_geom_bond_distance
_geom_bond_site_symmetry_2
_geom_bond_publ_flag
Ti1 Cl1 2.3276(11) 2_655 ?
Ti1 Cl1 2.3276(11) . ?
Ti1 Cl2 2.3361(13) . ?
Ti1 Cl2 2.3361(13) 2_655 ?
Ti1 O005 1.932(4) . ?
Ti1 O005 1.932(4) 2_655 ?
P1 O005 1.510(4) . ?
P1 C13 1.780(6) . ?
P1 C1 1.791(6) . ?
P1 C7 1.789(6) . ?
C13 C14 1.394(8) . ?
C13 C18 1.393(8) . ?
C1 C2 1.397(8) . ?
C1 C6 1.388(8) . ?
C7 C8 1.391(8) . ?
C7 C12 1.405(8) . ?
C2 H2 0.9500 . ?
C2 C3 1.351(8) . ?
C8 H8 0.9500 . ?
C8 C9 1.403(8) . ?
C6 H6 0.9500 . ?
C6 C5 1.395(9) . ?
C12 H12 0.9500 . ?
C12 C11 1.401(8) . ?
C14 H14 0.9500 . ?
C14 C15 1.394(8) . ?
C11 H11 0.9500 . ?
C11 C10 1.377(10) . ?
C3 H3 0.9500 . ?
C3 C4 1.390(9) . ?
C18 H18 0.9500 . ?
C18 C17 1.408(8) . ?
C10 H10 0.9500 . ?
C10 C9 1.359(10) . ?
C4 H4 0.9500 . ?
C4 C5 1.368(9) . ?
C5 H5 0.9500 . ?
C9 H9 0.9500 . ?
C17 H17 0.9500 . ?
C17 C16 1.401(9) . ?
C15 H15 0.9500 . ?
C15 C16 1.358(10) . ?
C16 H16 0.9500 . ?

loop_
_geom_torsion_atom_site_label_1
_geom_torsion_atom_site_label_2
_geom_torsion_atom_site_label_3
_geom_torsion_atom_site_label_4
_geom_torsion
_geom_torsion_site_symmetry_1
_geom_torsion_site_symmetry_2
_geom_torsion_site_symmetry_3
_geom_torsion_site_symmetry_4
_geom_torsion_publ_flag
P1 C13 C14 C15 -178.2(5) . . . . ?
P1 C13 C18 C17 177.1(5) . . . . ?
P1 C1 C2 C3 -177.9(5) . . . . ?
P1 C1 C6 C5 175.7(5) . . . . ?
P1 C7 C8 C9 -175.5(5) . . . . ?
P1 C7 C12 C11 176.0(4) . . . . ?
O005 P1 C13 C14 -40.9(5) . . . . ?
O005 P1 C13 C18 140.2(5) . . . . ?
O005 P1 C1 C2 -56.7(5) . . . . ?
O005 P1 C1 C6 125.6(5) . . . . ?
O005 P1 C7 C8 -35.9(5) . . . . ?
O005 P1 C7 C12 145.9(5) . . . . ?
C13 P1 O005 Ti1 174.2(8) . . . . ?
C13 P1 C1 C2 -175.9(4) . . . . ?
C13 P1 C1 C6 6.3(6) . . . . ?
C13 P1 C7 C8 82.8(5) . . . . ?
C13 P1 C7 C12 -95.4(5) . . . . ?
C13 C14 C15 C16 1.2(10) . . . . ?
C13 C18 C17 C16 0.9(10) . . . . ?
C1 P1 O005 Ti1 54.0(8) . . . . ?
C1 P1 C13 C14 80.7(5) . . . . ?
C1 P1 C13 C18 -98.2(5) . . . . ?
C1 P1 C7 C8 -158.4(5) . . . . ?
C1 P1 C7 C12 23.4(5) . . . . ?
C1 C2 C3 C4 1.7(10) . . . . ?
C1 C6 C5 C4 2.5(10) . . . . ?
C7 P1 O005 Ti1 -66.2(8) . . . . ?
C7 P1 C13 C14 -161.5(5) . . . . ?
C7 P1 C13 C18 19.6(6) . . . . ?
C7 P1 C1 C2 65.4(5) . . . . ?
C7 P1 C1 C6 -112.4(5) . . . . ?
C7 C8 C9 C10 -0.2(9) . . . . ?
C7 C12 C11 C10 -0.9(9) . . . . ?
C2 C1 C6 C5 -2.0(9) . . . . ?
C2 C3 C4 C5 -1.2(11) . . . . ?
C8 C7 C12 C11 -2.2(9) . . . . ?
C6 C1 C2 C3 -0.1(9) . . . . ?
C12 C7 C8 C9 2.7(9) . . . . ?
C12 C11 C10 C9 3.4(10) . . . . ?
C14 C13 C18 C17 -1.8(10) . . . . ?
C14 C15 C16 C17 -2.2(11) . . . . ?
C11 C10 C9 C8 -2.9(10) . . . . ?
C3 C4 C5 C6 -0.9(11) . . . . ?
C18 C13 C14 C15 0.8(9) . . . . ?
C18 C17 C16 C15 1.1(11) . . . . ?
